data_1505780
loop_
_publ_author_name
'Chen, Hsuan-Ying'
'Tang, Hui-Yi'
'Lin, Chu-Chieh'

_publ_section_title
;
 Ring-Opening Polymerization of Lactides Initiated by Zinc Alkoxides
 Derived from NNO-Tridentate Ligands
;
_journal_coden_ASTM MAMOBX
_journal_issue 11
_journal_name_full Macromolecules
_journal_page_first 3745
_journal_page_last 3752
_journal_paper_doi 10.1021/ma060471r
_journal_volume 39
_journal_year 2006
_chemical_formula_sum 'C22 H28 Br2 N4 O2 Zn'
_chemical_formula_weight 605.67
_space_group_IT_number 1
_symmetry_cell_setting triclinic
_symmetry_space_group_name_Hall 'P 1'
_symmetry_space_group_name_H-M 'P 1'
_atom_sites_solution_hydrogens geom
_atom_sites_solution_primary direct
_atom_sites_solution_secondary difmap
_audit_creation_method SHELXL-97
_cell_angle_alpha 89.980(2)
_cell_angle_beta 102.657(2)
_cell_angle_gamma 89.997(2)
_cell_formula_units_Z 2
_cell_length_a 9.2428(8)
_cell_length_b 11.5764(10)
_cell_length_c 11.4434(10)
_cell_measurement_reflns_used 1950
_cell_measurement_temperature 293(2)
_cell_measurement_theta_max 22.144
_cell_measurement_theta_min 2.532
_cell_volume 1194.67(18)
_computing_cell_refinement 'Bruker SMART'
_computing_data_collection 'Bruker SMART'
_computing_data_reduction 'Bruker SHELXTL'
_computing_molecular_graphics 'Bruker SHELXTL'
_computing_publication_material 'Bruker SHELXTL'
_computing_structure_refinement 'SHELXL-97 (Sheldrick, 1997)'
_computing_structure_solution 'SHELXS-97 (Sheldrick, 1990)'
_diffrn_ambient_temperature 293(2)
_diffrn_measured_fraction_theta_full 0.985
_diffrn_measured_fraction_theta_max 0.985
_diffrn_measurement_device_type 'CCD area detector'
_diffrn_measurement_method 'phi and omega scans'
_diffrn_radiation_monochromator graphite
_diffrn_radiation_source 'fine-focus sealed tube'
_diffrn_radiation_type MoK\a
_diffrn_radiation_wavelength 0.71073
_diffrn_reflns_av_R_equivalents 0.0322
_diffrn_reflns_av_sigmaI/netI 0.0674
_diffrn_reflns_limit_h_max 11
_diffrn_reflns_limit_h_min -6
_diffrn_reflns_limit_k_max 14
_diffrn_reflns_limit_k_min -14
_diffrn_reflns_limit_l_max 14
_diffrn_reflns_limit_l_min -13
_diffrn_reflns_number 6890
_diffrn_reflns_theta_full 26.04
_diffrn_reflns_theta_max 26.04
_diffrn_reflns_theta_min 1.76
_exptl_absorpt_coefficient_mu 4.399
_exptl_absorpt_correction_T_max 1.0000
_exptl_absorpt_correction_T_min 0.3033
_exptl_absorpt_correction_type SADABS
_exptl_crystal_colour yellow
_exptl_crystal_density_diffrn 1.684
_exptl_crystal_density_method 'not measured'
_exptl_crystal_description parallelpiped
_exptl_crystal_F_000 608
_exptl_crystal_size_max 0.42
_exptl_crystal_size_mid 0.35
_exptl_crystal_size_min 0.12
_refine_diff_density_max 0.694
_refine_diff_density_min -0.613
_refine_diff_density_rms 0.122
_refine_ls_abs_structure_details 'Flack H D (1983), Acta Cryst. A39, 876-881'
_refine_ls_abs_structure_Flack 0.00
_refine_ls_extinction_method none
_refine_ls_goodness_of_fit_ref 0.923
_refine_ls_hydrogen_treatment mixed
_refine_ls_matrix_type full
_refine_ls_number_parameters 559
_refine_ls_number_reflns 5517
_refine_ls_number_restraints 3
_refine_ls_restrained_S_all 0.922
_refine_ls_R_factor_all 0.0936
_refine_ls_R_factor_gt 0.0581
_refine_ls_shift/su_max 0.001
_refine_ls_shift/su_mean 0.000
_refine_ls_structure_factor_coef Fsqd
_refine_ls_weighting_details 'calc w=1/[\s^2^(Fo^2^)+(0.1000P)^2^+0.0000P] where P=(Fo^2^+2Fc^2^)/3'
_refine_ls_weighting_scheme calc
_refine_ls_wR_factor_gt 0.1392
_refine_ls_wR_factor_ref 0.1602
_reflns_number_gt 3547
_reflns_number_total 5517
_reflns_threshold_expression >2sigma(I)
_cod_data_source_file ma060471rsi20060302_085851.cif
_cod_data_source_block 3
_cod_depositor_comments
;
The following automatic conversions were performed:

'_symmetry_cell_setting' value 'Triclinic' changed to 'triclinic'
according to /home/saulius/struct/CIF-dictionaries/cif_core.dic
dictionary named 'cif_core.dic' version 2.4.1 from 2010-06-29.

Automatic conversion script
Id: cif_fix_values 1715 2011-07-08 13:25:40Z adriana 

 Updated bibliographic information.

 Antanas Vaitkus,
 2019-10-09
;
_cod_original_sg_symbol_H-M P1
_cod_database_code 1505780

loop_
_symmetry_equiv_pos_as_xyz
'x, y, z'

loop_
_atom_site_label
_atom_site_type_symbol
_atom_site_fract_x
_atom_site_fract_y
_atom_site_fract_z
_atom_site_U_iso_or_equiv
_atom_site_adp_type
_atom_site_occupancy
_atom_site_symmetry_multiplicity
_atom_site_calc_flag
_atom_site_refinement_flags
Br1 Br 0.7780(2) 0.43669(14) -0.00672(15) 0.0886(6) Uani 1 1 d .
Br2 Br 1.0665(2) 1.02088(14) 1.04934(14) 0.0839(6) Uani 1 1 d .
Br3 Br 1.2776(2) 0.52211(14) -0.00614(15) 0.0891(6) Uani 1 1 d .
Br4 Br 1.5665(2) -0.06240(14) 1.04908(14) 0.0821(5) Uani 1 1 d .
Zn1 Zn 1.24981(18) 0.73206(14) 0.51715(15) 0.0529(4) Uani 1 1 d .
Zn2 Zn 1.74983(18) 0.22679(14) 0.51699(14) 0.0526(4) Uani 1 1 d .
O1 O 1.0641(10) 0.7536(7) 0.3902(8) 0.058(2) Uani 1 1 d .
O2 O 1.1448(10) 0.7064(7) 0.6500(8) 0.056(2) Uani 1 1 d .
O3 O 1.5646(10) 0.2049(6) 0.3915(8) 0.052(2) Uani 1 1 d .
O4 O 1.6453(10) 0.2536(7) 0.6507(8) 0.052(2) Uani 1 1 d .
N1 N 1.4933(13) 0.6523(9) 0.6722(10) 0.052(3) Uani 1 1 d .
N2 N 1.2803(11) 0.5682(8) 0.4613(9) 0.047(2) Uani 1 1 d .
N3 N 1.3872(14) 0.8102(9) 0.3609(11) 0.056(3) Uani 1 1 d .
N4 N 1.3097(11) 0.8946(8) 0.5769(9) 0.045(2) Uani 1 1 d .
N5 N 1.9937(13) 0.3055(9) 0.6710(11) 0.056(3) Uani 1 1 d .
N6 N 1.7812(11) 0.3908(8) 0.4600(8) 0.043(2) Uani 1 1 d .
N7 N 1.8929(14) 0.1473(9) 0.3612(10) 0.054(3) Uani 1 1 d .
N8 N 1.8139(10) 0.0666(8) 0.5774(8) 0.044(2) Uani 1 1 d .
C1 C 1.653(2) 0.6681(18) 0.664(2) 0.115(7) Uani 1 1 d .
H1A H 1.6639 0.6444 0.5857 0.172 Uiso 1 1 calc R
H1B H 1.7155 0.6219 0.7236 0.172 Uiso 1 1 calc R
H1C H 1.6795 0.7479 0.6759 0.172 Uiso 1 1 calc R
C2 C 1.494(3) 0.6932(17) 0.7933(17) 0.097(6) Uani 1 1 d .
H2A H 1.3959 0.6871 0.8080 0.146 Uiso 1 1 calc R
H2B H 1.5254 0.7725 0.8009 0.146 Uiso 1 1 calc R
H2C H 1.5610 0.6470 0.8505 0.146 Uiso 1 1 calc R
C3 C 1.4456(19) 0.5337(13) 0.6552(12) 0.064(4) Uani 1 1 d .
H3A H 1.3616 0.5217 0.6918 0.077 Uiso 1 1 calc R
H3B H 1.5253 0.4836 0.6953 0.077 Uiso 1 1 calc R
C4 C 1.4033(16) 0.5017(11) 0.5280(15) 0.059(4) Uani 1 1 d .
H4A H 1.4882 0.5123 0.4920 0.070 Uiso 1 1 calc R
H4B H 1.3771 0.4204 0.5219 0.070 Uiso 1 1 calc R
C5 C 1.1956(15) 0.5225(10) 0.3680(12) 0.048(3) Uani 1 1 d .
H5A H 1.2214 0.4485 0.3485 0.058 Uiso 1 1 calc R
C6 C 1.0667(13) 0.5713(9) 0.2906(10) 0.039(2) Uani 1 1 d .
C7 C 0.9964(13) 0.5027(10) 0.1940(11) 0.045(3) Uani 1 1 d .
H7A H 1.0365 0.4310 0.1826 0.054 Uiso 1 1 calc R
C8 C 0.8744(16) 0.5373(11) 0.1186(12) 0.057(3) Uani 1 1 d .
C9 C 0.8107(16) 0.6440(11) 0.1299(13) 0.057(4) Uani 1 1 d .
H9A H 0.7253 0.6670 0.0757 0.068 Uiso 1 1 calc R
C10 C 0.8763(15) 0.7154(11) 0.2229(11) 0.050(3) Uani 1 1 d .
H10A H 0.8339 0.7870 0.2310 0.059 Uiso 1 1 calc R
C11 C 1.0059(13) 0.6824(9) 0.3058(11) 0.042(3) Uani 1 1 d .
C12 C 1.544(2) 0.7835(16) 0.3652(18) 0.099(6) Uani 1 1 d .
H12A H 1.6020 0.7981 0.4444 0.149 Uiso 1 1 calc R
H12B H 1.5796 0.8314 0.3088 0.149 Uiso 1 1 calc R
H12C H 1.5538 0.7038 0.3453 0.149 Uiso 1 1 calc R
C13 C 1.312(3) 0.781(2) 0.2365(16) 0.110(7) Uani 1 1 d .
H13A H 1.2077 0.7959 0.2254 0.165 Uiso 1 1 calc R
H13B H 1.3278 0.7012 0.2215 0.165 Uiso 1 1 calc R
H13C H 1.3521 0.8280 0.1818 0.165 Uiso 1 1 calc R
C14 C 1.364(2) 0.9284(15) 0.382(2) 0.093(6) Uani 1 1 d .
H14A H 1.2610 0.9470 0.3497 0.112 Uiso 1 1 calc R
H14B H 1.4236 0.9743 0.3395 0.112 Uiso 1 1 calc R
C15 C 1.4024(18) 0.9622(13) 0.5122(13) 0.063(4) Uani 1 1 d .
H15A H 1.5065 0.9471 0.5457 0.075 Uiso 1 1 calc R
H15B H 1.3845 1.0441 0.5203 0.075 Uiso 1 1 calc R
C16 C 1.2828(12) 0.9363(10) 0.6727(11) 0.038(3) Uani 1 1 d .
H16A H 1.3251 1.0080 0.6955 0.046 Uiso 1 1 calc R
C17 C 1.1973(11) 0.8886(9) 0.7496(10) 0.039(2) Uani 1 1 d .
C18 C 1.1745(15) 0.9560(11) 0.8454(12) 0.054(3) Uani 1 1 d .
H18A H 1.2186 1.0286 0.8561 0.065 Uiso 1 1 calc R
C19 C 1.0934(16) 0.9224(11) 0.9223(11) 0.056(3) Uani 1 1 d .
C20 C 1.0281(16) 0.8113(11) 0.9073(13) 0.055(3) Uani 1 1 d .
H20A H 0.9718 0.7854 0.9602 0.066 Uiso 1 1 calc R
C21 C 1.0470(13) 0.7437(10) 0.8176(13) 0.050(3) Uani 1 1 d .
H21A H 1.0025 0.6712 0.8094 0.060 Uiso 1 1 calc R
C22 C 1.1307(13) 0.7772(9) 0.7354(11) 0.042(3) Uani 1 1 d .
C23 C 1.994(2) 0.2682(16) 0.7934(16) 0.092(6) Uani 1 1 d .
H23A H 1.8955 0.2745 0.8073 0.138 Uiso 1 1 calc R
H23B H 2.0600 0.3163 0.8492 0.138 Uiso 1 1 calc R
H23C H 2.0264 0.1894 0.8038 0.138 Uiso 1 1 calc R
C24 C 2.146(2) 0.2916(16) 0.6607(16) 0.091(5) Uani 1 1 d .
H24A H 2.1548 0.3147 0.5821 0.137 Uiso 1 1 calc R
H24B H 2.1741 0.2121 0.6736 0.137 Uiso 1 1 calc R
H24C H 2.2088 0.3388 0.7196 0.137 Uiso 1 1 calc R
C25 C 1.949(2) 0.4233(12) 0.6557(15) 0.075(5) Uani 1 1 d .
H25A H 2.0289 0.4723 0.6971 0.090 Uiso 1 1 calc R
H25B H 1.8641 0.4357 0.6913 0.090 Uiso 1 1 calc R
C26 C 1.9076(17) 0.4577(12) 0.5228(13) 0.060(4) Uani 1 1 d .
H26A H 1.8836 0.5394 0.5160 0.072 Uiso 1 1 calc R
H26B H 1.9915 0.4444 0.4865 0.072 Uiso 1 1 calc R
C27 C 1.7005(15) 0.4356(10) 0.3680(11) 0.045(3) Uani 1 1 d .
H27A H 1.7295 0.5081 0.3466 0.054 Uiso 1 1 calc R
C28 C 1.5672(13) 0.3876(9) 0.2912(10) 0.040(3) Uani 1 1 d .
C29 C 1.4942(15) 0.4571(10) 0.1936(11) 0.048(3) Uani 1 1 d .
H29A H 1.5339 0.5293 0.1836 0.058 Uiso 1 1 calc R
C30 C 1.3719(15) 0.4244(11) 0.1158(11) 0.053(3) Uani 1 1 d .
C31 C 1.3119(17) 0.3155(12) 0.1304(11) 0.056(3) Uani 1 1 d .
H31A H 1.2268 0.2910 0.0767 0.067 Uiso 1 1 calc R
C32 C 1.3768(14) 0.2458(10) 0.2219(13) 0.053(3) Uani 1 1 d .
H32A H 1.3334 0.1746 0.2302 0.064 Uiso 1 1 calc R
C33 C 1.5080(14) 0.2767(9) 0.3057(11) 0.043(3) Uani 1 1 d .
C34 C 1.814(3) 0.1797(19) 0.2343(17) 0.111(8) Uani 1 1 d .
H34A H 1.8317 0.2598 0.2204 0.167 Uiso 1 1 calc R
H34B H 1.7097 0.1666 0.2242 0.167 Uiso 1 1 calc R
H34C H 1.8518 0.1331 0.1781 0.167 Uiso 1 1 calc R
C35 C 2.039(3) 0.1805(18) 0.356(2) 0.123(8) Uani 1 1 d .
H35A H 2.1043 0.1665 0.4323 0.185 Uiso 1 1 calc R
H35B H 2.0401 0.2612 0.3371 0.185 Uiso 1 1 calc R
H35C H 2.0709 0.1363 0.2954 0.185 Uiso 1 1 calc R
C36 C 1.868(2) 0.0274(14) 0.3822(17) 0.077(5) Uani 1 1 d .
H36A H 1.9293 -0.0191 0.3419 0.093 Uiso 1 1 calc R
H36B H 1.7651 0.0089 0.3475 0.093 Uiso 1 1 calc R
C37 C 1.9003(19) -0.0025(14) 0.5081(13) 0.067(4) Uani 1 1 d .
H37A H 2.0052 0.0091 0.5412 0.080 Uiso 1 1 calc R
H37B H 1.8787 -0.0838 0.5163 0.080 Uiso 1 1 calc R
C38 C 1.7847(14) 0.0250(10) 0.6732(11) 0.042(3) Uani 1 1 d .
H38A H 1.8272 -0.0466 0.6961 0.051 Uiso 1 1 calc R
C39 C 1.6969(12) 0.0715(9) 0.7506(10) 0.038(2) Uani 1 1 d .
C40 C 1.6743(14) 0.0016(10) 0.8436(11) 0.045(3) Uani 1 1 d .
H40A H 1.7154 -0.0721 0.8515 0.054 Uiso 1 1 calc R
C41 C 1.5944(16) 0.0367(11) 0.9232(12) 0.057(3) Uani 1 1 d .
C42 C 1.5297(15) 0.1467(12) 0.9107(13) 0.055(3) Uani 1 1 d .
H42A H 1.4742 0.1718 0.9644 0.065 Uiso 1 1 calc R
C43 C 1.5480(15) 0.2155(10) 0.8210(12) 0.051(3) Uani 1 1 d .
H43A H 1.5051 0.2885 0.8153 0.061 Uiso 1 1 calc R
C44 C 1.6305(13) 0.1830(10) 0.7325(10) 0.041(3) Uani 1 1 d .

loop_
_atom_site_aniso_label
_atom_site_aniso_U_11
_atom_site_aniso_U_22
_atom_site_aniso_U_33
_atom_site_aniso_U_23
_atom_site_aniso_U_13
_atom_site_aniso_U_12
Br1 0.0894(13) 0.0927(12) 0.0674(11) -0.0332(9) -0.0181(10) 0.0056(10)
Br2 0.0964(14) 0.0950(12) 0.0628(10) -0.0300(9) 0.0226(9) 0.0092(10)
Br3 0.0875(13) 0.0954(12) 0.0690(11) 0.0323(9) -0.0165(10) -0.0017(10)
Br4 0.0921(13) 0.0937(12) 0.0634(10) 0.0276(8) 0.0234(9) -0.0086(10)
Zn1 0.0445(8) 0.0518(7) 0.0620(9) -0.0203(6) 0.0107(7) -0.0051(6)
Zn2 0.0436(8) 0.0515(7) 0.0627(9) 0.0204(6) 0.0118(7) 0.0063(6)
O1 0.054(6) 0.052(5) 0.063(6) -0.027(4) 0.001(5) 0.009(4)
O2 0.059(6) 0.054(5) 0.059(5) -0.026(4) 0.022(5) -0.010(4)
O3 0.043(5) 0.043(4) 0.070(6) 0.013(4) 0.011(4) 0.001(4)
O4 0.051(5) 0.043(4) 0.064(5) 0.021(4) 0.014(4) 0.009(4)
N1 0.048(6) 0.044(6) 0.056(7) -0.009(5) -0.003(5) 0.004(5)
N2 0.034(5) 0.050(5) 0.051(6) -0.004(5) -0.001(5) -0.006(4)
N3 0.063(8) 0.048(6) 0.060(7) 0.009(5) 0.020(6) 0.006(5)
N4 0.034(5) 0.051(5) 0.048(6) -0.004(5) 0.008(5) -0.003(4)
N5 0.039(6) 0.049(6) 0.072(8) 0.007(5) -0.003(6) 0.002(5)
N6 0.037(5) 0.047(5) 0.043(5) 0.003(4) 0.007(5) -0.006(4)
N7 0.073(9) 0.042(6) 0.047(6) -0.008(5) 0.009(6) 0.008(5)
N8 0.030(5) 0.056(6) 0.043(5) -0.008(4) 0.004(4) 0.009(4)
C1 0.063(12) 0.120(15) 0.16(2) -0.013(15) 0.018(14) -0.020(11)
C2 0.104(16) 0.098(13) 0.073(12) 0.007(10) -0.021(11) 0.011(11)
C3 0.068(10) 0.075(10) 0.046(8) -0.005(7) 0.004(7) 0.010(8)
C4 0.043(8) 0.048(7) 0.084(10) 0.008(7) 0.011(7) 0.009(6)
C5 0.048(8) 0.039(6) 0.060(8) -0.003(6) 0.019(7) 0.004(6)
C6 0.034(6) 0.039(6) 0.046(6) -0.002(5) 0.011(5) -0.002(5)
C7 0.038(7) 0.050(7) 0.044(7) -0.012(5) 0.005(6) 0.005(5)
C8 0.057(9) 0.060(8) 0.051(8) -0.005(6) 0.005(7) -0.003(7)
C9 0.048(8) 0.058(8) 0.060(9) 0.012(7) 0.002(7) 0.001(7)
C10 0.051(8) 0.051(7) 0.047(7) -0.007(6) 0.010(6) 0.000(6)
C11 0.037(7) 0.039(6) 0.051(7) -0.005(5) 0.009(6) 0.003(5)
C12 0.090(14) 0.106(12) 0.116(15) 0.029(11) 0.053(12) 0.048(11)
C13 0.131(19) 0.153(18) 0.058(11) 0.003(11) 0.045(12) -0.045(15)
C14 0.072(12) 0.078(11) 0.129(18) 0.008(11) 0.021(12) -0.007(9)
C15 0.054(9) 0.077(9) 0.061(9) -0.008(7) 0.024(8) -0.015(7)
C16 0.025(6) 0.041(6) 0.046(7) -0.004(5) 0.001(5) -0.010(5)
C17 0.021(5) 0.042(6) 0.048(7) -0.006(5) -0.003(5) 0.002(5)
C18 0.048(8) 0.053(7) 0.054(8) -0.001(6) -0.002(7) 0.000(6)
C19 0.057(9) 0.062(8) 0.045(7) -0.001(6) 0.002(7) 0.017(7)
C20 0.057(9) 0.057(8) 0.055(8) -0.003(7) 0.020(7) 0.010(7)
C21 0.033(7) 0.039(6) 0.079(9) 0.013(6) 0.015(7) -0.003(5)
C22 0.033(6) 0.043(6) 0.046(7) -0.006(5) -0.003(5) 0.000(5)
C23 0.076(12) 0.102(13) 0.077(12) 0.025(10) -0.029(10) -0.032(10)
C24 0.092(14) 0.104(13) 0.079(12) 0.000(10) 0.019(11) 0.031(11)
C25 0.075(11) 0.055(8) 0.080(11) 0.000(8) -0.018(9) 0.014(8)
C26 0.049(9) 0.066(8) 0.058(8) -0.004(7) -0.006(7) -0.027(7)
C27 0.053(8) 0.043(7) 0.038(7) 0.001(5) 0.009(6) 0.001(6)
C28 0.033(6) 0.050(6) 0.036(6) 0.009(5) 0.005(5) 0.010(5)
C29 0.050(8) 0.045(6) 0.049(7) 0.006(5) 0.010(6) -0.010(6)
C30 0.049(8) 0.065(8) 0.039(7) 0.004(6) -0.006(6) 0.009(6)
C31 0.060(9) 0.069(9) 0.033(7) -0.004(6) 0.001(6) 0.007(7)
C32 0.038(7) 0.042(6) 0.075(9) 0.002(6) 0.002(7) 0.004(5)
C33 0.041(7) 0.037(6) 0.053(7) 0.005(5) 0.016(6) 0.005(5)
C34 0.13(2) 0.128(16) 0.066(12) -0.017(11) 0.010(12) 0.064(15)
C35 0.109(18) 0.116(15) 0.15(2) -0.020(15) 0.050(17) -0.050(13)
C36 0.076(11) 0.072(10) 0.094(13) -0.004(9) 0.040(10) 0.003(8)
C37 0.065(10) 0.079(10) 0.059(9) -0.004(7) 0.021(8) 0.023(8)
C38 0.040(7) 0.043(6) 0.041(7) 0.001(5) 0.002(6) 0.000(5)
C39 0.032(6) 0.039(6) 0.042(6) -0.006(5) 0.004(5) -0.011(5)
C40 0.044(7) 0.042(6) 0.048(7) 0.002(5) 0.005(6) 0.005(5)
C41 0.064(9) 0.056(8) 0.054(8) 0.001(6) 0.017(7) -0.012(7)
C42 0.038(7) 0.075(9) 0.054(9) -0.013(7) 0.018(6) -0.008(7)
C43 0.047(8) 0.048(7) 0.053(8) 0.001(6) 0.000(6) -0.009(6)
C44 0.037(7) 0.046(6) 0.038(6) 0.010(5) 0.003(5) 0.003(5)

loop_
_atom_type_symbol
_atom_type_description
_atom_type_scat_dispersion_real
_atom_type_scat_dispersion_imag
_atom_type_scat_source
C C 0.0033 0.0016 'International Tables Vol C Tables 4.2.6.8 and 6.1.1.4'
H H 0.0000 0.0000 'International Tables Vol C Tables 4.2.6.8 and 6.1.1.4'
N N 0.0061 0.0033 'International Tables Vol C Tables 4.2.6.8 and 6.1.1.4'
O O 0.0106 0.0060 'International Tables Vol C Tables 4.2.6.8 and 6.1.1.4'
Zn Zn 0.2839 1.4301 'International Tables Vol C Tables 4.2.6.8 and 6.1.1.4'
Br Br -0.2901 2.4595 'International Tables Vol C Tables 4.2.6.8 and 6.1.1.4'

loop_
_geom_angle_atom_site_label_1
_geom_angle_atom_site_label_2
_geom_angle_atom_site_label_3
_geom_angle
O2 Zn1 O1 95.1(4)
O2 Zn1 N4 91.3(4)
O1 Zn1 N4 104.8(4)
O2 Zn1 N2 102.9(4)
O1 Zn1 N2 92.5(4)
N4 Zn1 N2 156.6(4)
O3 Zn2 O4 95.1(4)
O3 Zn2 N8 105.7(4)
O4 Zn2 N8 92.0(3)
O3 Zn2 N6 92.7(4)
O4 Zn2 N6 103.0(3)
N8 Zn2 N6 155.2(4)
C11 O1 Zn1 127.6(7)
C22 O2 Zn1 128.5(8)
C33 O3 Zn2 126.8(8)
C44 O4 Zn2 127.5(7)
C3 N1 C2 112.0(13)
C3 N1 C1 112.4(12)
C2 N1 C1 102.8(15)
C5 N2 C4 118.9(10)
C5 N2 Zn1 122.7(8)
C4 N2 Zn1 118.4(8)
C14 N3 C12 112.4(14)
C14 N3 C13 109.2(15)
C12 N3 C13 103.6(15)
C16 N4 C15 118.4(10)
C16 N4 Zn1 123.4(8)
C15 N4 Zn1 117.8(8)
C25 N5 C24 111.0(13)
C25 N5 C23 109.8(14)
C24 N5 C23 104.3(13)
C27 N6 C26 117.3(11)
C27 N6 Zn2 123.2(8)
C26 N6 Zn2 119.4(8)
C35 N7 C36 117.4(15)
C35 N7 C34 98.8(17)
C36 N7 C34 109.7(14)
C38 N8 C37 119.8(10)
C38 N8 Zn2 122.5(8)
C37 N8 Zn2 117.7(8)
N1 C3 C4 112.4(12)
N2 C4 C3 113.4(12)
N2 C5 C6 128.3(10)
C7 C6 C11 118.7(10)
C7 C6 C5 116.3(10)
C11 C6 C5 125.0(10)
C8 C7 C6 121.7(11)
C7 C8 C9 121.8(12)
C7 C8 Br1 119.7(10)
C9 C8 Br1 118.4(11)
C10 C9 C8 118.9(13)
C9 C10 C11 121.5(11)
O1 C11 C10 118.9(10)
O1 C11 C6 123.7(11)
C10 C11 C6 117.4(10)
N3 C14 C15 114.3(16)
N4 C15 C14 108.8(12)
N4 C16 C17 129.0(10)
C18 C17 C22 117.4(11)
C18 C17 C16 118.0(10)
C22 C17 C16 124.6(10)
C19 C18 C17 123.8(12)
C18 C19 C20 118.2(12)
C18 C19 Br2 121.0(10)
C20 C19 Br2 120.8(11)
C21 C20 C19 120.1(13)
C20 C21 C22 122.8(12)
O2 C22 C21 119.4(10)
O2 C22 C17 123.0(11)
C21 C22 C17 117.6(10)
N5 C25 C26 111.9(13)
N6 C26 C25 110.5(12)
N6 C27 C28 127.9(11)
C29 C28 C33 118.4(11)
C29 C28 C27 116.8(10)
C33 C28 C27 124.8(10)
C30 C29 C28 123.5(11)
C29 C30 C31 118.4(12)
C29 C30 Br3 121.2(10)
C31 C30 Br3 120.3(10)
C32 C31 C30 120.6(13)
C31 C32 C33 122.8(13)
O3 C33 C32 119.4(11)
O3 C33 C28 124.3(11)
C32 C33 C28 116.4(11)
N7 C36 C37 113.1(14)
C36 C37 N8 112.7(12)
N8 C38 C39 130.1(11)
C40 C39 C44 120.5(10)
C40 C39 C38 117.1(10)
C44 C39 C38 122.4(10)
C41 C40 C39 122.4(11)
C40 C41 C42 119.2(12)
C40 C41 Br4 120.8(10)
C42 C41 Br4 120.0(10)
C43 C42 C41 119.8(12)
C42 C43 C44 123.9(12)
O4 C44 C39 125.2(10)
O4 C44 C43 120.5(10)
C39 C44 C43 114.2(10)

loop_
_geom_bond_atom_site_label_1
_geom_bond_atom_site_label_2
_geom_bond_distance
Br1 C8 1.910(13)
Br2 C19 1.907(12)
Br3 C30 1.858(12)
Br4 C41 1.902(13)
Zn1 O2 1.998(9)
Zn1 O1 2.007(9)
Zn1 N4 2.037(9)
Zn1 N2 2.041(9)
Zn2 O3 1.996(9)
Zn2 O4 2.005(9)
Zn2 N8 2.022(10)
Zn2 N6 2.049(9)
O1 C11 1.294(14)
O2 C22 1.303(14)
O3 C33 1.304(14)
O4 C44 1.272(14)
N1 C3 1.442(18)
N1 C2 1.46(2)
N1 C1 1.51(2)
N2 C5 1.291(15)
N2 C4 1.445(17)
N3 C14 1.41(2)
N3 C12 1.48(2)
N3 C13 1.48(2)
N4 C16 1.272(14)
N4 C15 1.474(17)
N5 C25 1.425(17)
N5 C24 1.44(2)
N5 C23 1.46(2)
N6 C27 1.261(15)
N6 C26 1.454(16)
N7 C35 1.42(2)
N7 C36 1.435(19)
N7 C34 1.52(2)
N8 C38 1.279(15)
N8 C37 1.478(15)
C3 C4 1.47(2)
C5 C6 1.436(18)
C6 C7 1.399(15)
C6 C11 1.430(15)
C7 C8 1.323(18)
C8 C9 1.385(18)
C9 C10 1.379(18)
C10 C11 1.409(18)
C14 C15 1.50(2)
C16 C17 1.417(16)
C17 C18 1.399(17)
C17 C22 1.424(15)
C18 C19 1.333(19)
C19 C20 1.42(2)
C20 C21 1.332(19)
C21 C22 1.398(17)
C25 C26 1.54(2)
C27 C28 1.458(17)
C28 C29 1.421(16)
C28 C33 1.419(16)
C29 C30 1.332(18)
C30 C31 1.40(2)
C31 C32 1.354(19)
C32 C33 1.418(18)
C36 C37 1.45(2)
C38 C39 1.431(16)
C39 C40 1.389(16)
C39 C44 1.425(15)
C40 C41 1.355(18)
C41 C42 1.400(19)
C42 C43 1.339(19)
C43 C44 1.445(18)
